data_2310065
loop_
_publ_author_name
'McMillan, J.A.'

_publ_section_title
;
 The crystalline structure of Ag O
;
_journal_name_full 'Acta Crystallographica (1,1948-23,1967)'
_journal_page_first 640
_journal_page_last 640
_journal_volume 7
_journal_year 1954
_chemical_formula_sum 'Ag O'
_space_group_IT_number 15
_symmetry_space_group_name_Hall '-C 2yc'
_symmetry_space_group_name_H-M 'C 1 2/c 1'
_cell_angle_alpha 90
_cell_angle_beta 107.5
_cell_angle_gamma 90
_cell_formula_units_Z 4
_cell_length_a 5.79
_cell_length_b 3.5
_cell_length_c 5.51
_cell_volume 106.492
_citation_journal_id_ASTM ACCRA9
_cod_data_source_file silver1-2_463.cif
_cod_data_source_block Ag1O1
_cod_original_cell_volume 106.4922
_cod_original_formula_sum 'Ag1 O1'
_cod_database_code 2310065

loop_
_symmetry_equiv_pos_as_xyz
x,y,z
-x,y,-z+1/2
-x,-y,-z
x,-y,z-1/2
x+1/2,y+1/2,z
-x+1/2,y+1/2,-z+1/2
-x+1/2,-y+1/2,-z
x+1/2,-y+1/2,z-1/2

loop_
_atom_site_label
_atom_site_type_symbol
_atom_site_fract_x
_atom_site_fract_y
_atom_site_fract_z
_atom_site_occupancy
_atom_site_U_iso_or_equiv
Ag1 Ag+2 0.25 0.25 0 1 0.0
O1 O-2 0 0.035 0.25 1 0.0
